data_1570168
loop_
_publ_author_name
'Ward, Robert J.'
'Rungthanaphatsophon, Pokpong'
'Huang, Patrick'
'Kelley, Steven P.'
'Walensky, Justin R.'

_publ_section_title
;
 Cooperative dihydrogen activation with unsupported uranium-metal bonds
 and characterization of a terminal U(iv) hydride.
;
_journal_issue 43
_journal_name_full 'Chemical science'
_journal_page_first 12255
_journal_page_last 12263
_journal_paper_doi 10.1039/d3sc04857h
_journal_volume 14
_journal_year 2023
_chemical_formula_moiety 'C31 H46 O U'
_chemical_formula_sum 'C31 H46 O U'
_chemical_formula_weight 672.71
_chemical_properties_physical Air-sensitive,Heat-sensitive,Radioactive
_space_group_crystal_system triclinic
_space_group_IT_number 2
_space_group_name_Hall '-P 1'
_space_group_name_H-M_alt 'P -1'
_atom_sites_solution_hydrogens geom
_atom_sites_solution_primary dual
_atom_sites_solution_secondary difmap
_audit_creation_date 2023-02-09
_audit_creation_method
;
Olex2 1.2
(compiled 2018.05.29 svn.r3508 for OlexSys, GUI svn.r5506)
;
_audit_update_record
;
2023-05-19 deposited with the CCDC.	2023-10-23 downloaded from the CCDC.
;
_cell_angle_alpha 108.404(4)
_cell_angle_beta 95.865(4)
_cell_angle_gamma 90.279(4)
_cell_formula_units_Z 4
_cell_length_a 8.9923(12)
_cell_length_b 17.002(2)
_cell_length_c 19.547(3)
_cell_measurement_reflns_used 9988
_cell_measurement_temperature 173.0
_cell_measurement_theta_max 27.07
_cell_measurement_theta_min 2.21
_cell_volume 2818.6(7)
_computing_cell_refinement 'Bruker Apex4 V.2022.1-1/SAINT V8.40B'
_computing_data_collection 'Bruker Apex4 V.2022.1-1'
_computing_data_reduction 'Bruker Apex4 V.2022.1-1/SAINT V8.40B'
_computing_molecular_graphics 'Olex2 (Dolomanov et al., 2009)'
_computing_publication_material 'Olex2 (Dolomanov et al., 2009)'
_computing_structure_refinement 'ShelXL (Sheldrick, 2015)'
_computing_structure_solution 'ShelXT (Sheldrick, 2015)'
_diffrn_ambient_temperature 173.0
_diffrn_measured_fraction_theta_full 1.000
_diffrn_measured_fraction_theta_max 0.993
_diffrn_measurement_device_type 'Bruker Photon II CMOS area detector'
_diffrn_measurement_method 'shutterless omega and phi scans'
_diffrn_radiation_monochromator 'mirror optics'
_diffrn_radiation_type MoK\a
_diffrn_radiation_wavelength 0.71073
_diffrn_reflns_av_R_equivalents 0.1204
_diffrn_reflns_av_unetI/netI 0.0926
_diffrn_reflns_Laue_measured_fraction_full 1.000
_diffrn_reflns_Laue_measured_fraction_max 0.993
_diffrn_reflns_limit_h_max 11
_diffrn_reflns_limit_h_min -11
_diffrn_reflns_limit_k_max 21
_diffrn_reflns_limit_k_min -21
_diffrn_reflns_limit_l_max 24
_diffrn_reflns_limit_l_min -25
_diffrn_reflns_number 87017
_diffrn_reflns_point_group_measured_fraction_full 1.000
_diffrn_reflns_point_group_measured_fraction_max 0.993
_diffrn_reflns_theta_full 25.242
_diffrn_reflns_theta_max 27.104
_diffrn_reflns_theta_min 1.924
_diffrn_source 'Incoatec IMuS microfocus Mo tube'
_diffrn_standards_number 0
_exptl_absorpt_coefficient_mu 5.779
_exptl_absorpt_correction_T_max 0.7455
_exptl_absorpt_correction_T_min 0.5741
_exptl_absorpt_correction_type multi-scan
_exptl_absorpt_process_details 'Bruker AXScale'
_exptl_crystal_colour orange
_exptl_crystal_colour_primary orange
_exptl_crystal_density_diffrn 1.585
_exptl_crystal_description needle
_exptl_crystal_F_000 1328
_exptl_crystal_recrystallization_method 'From reaction mixture in pentane'
_exptl_crystal_size_max 0.13
_exptl_crystal_size_mid 0.03
_exptl_crystal_size_min 0.02
_refine_diff_density_max 3.148
_refine_diff_density_min -3.104
_refine_diff_density_rms 0.264
_refine_ls_extinction_method none
_refine_ls_goodness_of_fit_ref 1.045
_refine_ls_hydrogen_treatment constr
_refine_ls_matrix_type full
_refine_ls_number_parameters 631
_refine_ls_number_reflns 12370
_refine_ls_number_restraints 0
_refine_ls_restrained_S_all 1.045
_refine_ls_R_factor_all 0.1208
_refine_ls_R_factor_gt 0.0629
_refine_ls_shift/su_max 0.001
_refine_ls_shift/su_mean 0.000
_refine_ls_structure_factor_coef Fsqd
_refine_ls_weighting_details 'w=1/[\s^2^(Fo^2^)+67.1595P] where P=(Fo^2^+2Fc^2^)/3'
_refine_ls_weighting_scheme calc
_refine_ls_wR_factor_gt 0.1094
_refine_ls_wR_factor_ref 0.1354
_reflns_Friedel_coverage 0.000
_reflns_number_gt 8251
_reflns_number_total 12370
_reflns_threshold_expression 'I > 2\s(I)'
_cod_data_source_file d3sc04857h5.cif
_cod_data_source_block 8
_cod_depositor_comments 'Adding full bibliography for 1570163--1570169.cif.'
_cod_original_cell_volume 2818.5(6)
_cod_database_code 1570168
_shelx_shelxl_version_number 2017/1
_shelx_space_group_comment
;
The symmetry employed for this shelxl refinement is uniquely defined
by the following loop, which should always be used as a source of
symmetry information in preference to the above space-group names.
They are only intended as comments.
;
_shelx_estimated_absorpt_t_max 0.893
_shelx_estimated_absorpt_t_min 0.520
_olex2_refinement_description
;
1. Fixed Uiso
 At 1.2 times of:
  All C(H) groups, All C(H,H) groups
 At 1.5 times of:
  All C(H,H,H) groups
2. Others
 Fixed Sof: U1(0.97) U1'(0.03) U2(0.97) U2'(0.03)
3.a Secondary CH2 refined with riding coordinates:
 C30(H30A,H30B), C61(H61A,H61B)
3.b Aromatic/amide H refined with riding coordinates:
 C23(H23), C25(H25), C54(H54), C56(H56)
3.c Idealised Me refined as rotating group:
 C6(H6A,H6B,H6C), C7(H7A,H7B,H7C), C8(H8A,H8B,H8C), C9(H9A,H9B,H9C), C10(H10A,
 H10B,H10C), C16(H16A,H16B,H16C), C17(H17A,H17B,H17C), C18(H18A,H18B,H18C),
 C19(H19A,H19B,H19C), C20(H20A,H20B,H20C), C27(H27A,H27B,H27C), C28(H28A,H28B,
 H28C), C29(H29A,H29B,H29C), C31(H31A,H31B,H31C), C37(H37A,H37B,H37C), C38(H38A,
 H38B,H38C), C39(H39A,H39B,H39C), C40(H40A,H40B,H40C), C41(H41A,H41B,H41C),
 C47(H47A,H47B,H47C), C48(H48A,H48B,H48C), C49(H49A,H49B,H49C), C50(H50A,H50B,
 H50C), C51(H51A,H51B,H51C), C58(H58A,H58B,H58C), C59(H59A,H59B,H59C), C60(H60A,
 H60B,H60C), C62(H62A,H62B,H62C)
;
_olex2_submission_special_instructions 'No special instructions were received'

loop_
_space_group_symop_operation_xyz
'x, y, z'
'-x, -y, -z'

loop_
_atom_site_label
_atom_site_type_symbol
_atom_site_fract_x
_atom_site_fract_y
_atom_site_fract_z
_atom_site_U_iso_or_equiv
_atom_site_adp_type
_atom_site_occupancy
_atom_site_site_symmetry_order
_atom_site_calc_flag
_atom_site_refinement_flags_posn
_atom_site_refinement_flags_adp
_atom_site_refinement_flags_occupancy
_atom_site_disorder_assembly
_atom_site_disorder_group
U1 U 0.02022(4) 0.09499(2) 0.26687(2) 0.02113(11) Uani 0.97 1 d . . P A 1
U1' U -0.4255(14) 0.0892(8) 0.2702(7) 0.022(3) Uiso 0.03 1 d . . P B 2
U2 U 0.40188(4) 0.40800(2) 0.73113(2) 0.02152(11) Uani 0.97 1 d . . P C 1
U2' U -0.1521(13) 0.4041(7) 0.7332(7) 0.017(2) Uiso 0.03 1 d . . P D 2
O1 O 0.1783(8) 0.1259(5) 0.2043(4) 0.0288(17) Uani 1 1 d . . . A 1
O2 O 0.5857(8) 0.3747(5) 0.7926(4) 0.0279(17) Uani 1 1 d . . . C 1
C1 C -0.2715(12) 0.0339(8) 0.2316(6) 0.034(3) Uani 1 1 d . . . A 1
C2 C -0.1886(13) -0.0288(7) 0.1862(6) 0.031(3) Uani 1 1 d . . . A 1
C3 C -0.1306(12) 0.0034(7) 0.1363(6) 0.025(2) Uani 1 1 d . . . A 1
C4 C -0.1786(12) 0.0854(7) 0.1490(6) 0.027(2) Uani 1 1 d . . . A 1
C5 C -0.2651(12) 0.1055(7) 0.2090(6) 0.028(2) Uani 1 1 d . . . A 1
C6 C -0.3661(14) 0.0198(9) 0.2877(7) 0.045(3) Uani 1 1 d . . . A 1
H6A H -0.303051 -0.000325 0.322033 0.068 Uiso 1 1 calc GR . . A 1
H6B H -0.446898 -0.021341 0.263039 0.068 Uiso 1 1 calc GR . . A 1
H6C H -0.409081 0.072228 0.313857 0.068 Uiso 1 1 calc GR . . A 1
C7 C -0.1868(14) -0.1195(7) 0.1832(7) 0.039(3) Uani 1 1 d . . . A 1
H7A H -0.085800 -0.139864 0.176476 0.059 Uiso 1 1 calc GR . . A 1
H7B H -0.257295 -0.152583 0.142598 0.059 Uiso 1 1 calc GR . . A 1
H7C H -0.216060 -0.124377 0.228700 0.059 Uiso 1 1 calc GR . . A 1
C8 C -0.0466(14) -0.0440(7) 0.0744(6) 0.036(3) Uani 1 1 d . . . A 1
H8A H 0.031151 -0.007529 0.067513 0.054 Uiso 1 1 calc GR . . A 1
H8B H -0.116084 -0.064172 0.030022 0.054 Uiso 1 1 calc GR . . A 1
H8C H -0.000218 -0.091263 0.085460 0.054 Uiso 1 1 calc GR . . A 1
C9 C -0.1533(13) 0.1389(7) 0.1033(7) 0.036(3) Uani 1 1 d . . . A 1
H9A H -0.179776 0.195873 0.128347 0.053 Uiso 1 1 calc GR . . A 1
H9B H -0.215904 0.117663 0.056723 0.053 Uiso 1 1 calc GR . . A 1
H9C H -0.047787 0.138398 0.094705 0.053 Uiso 1 1 calc GR . . A 1
C10 C -0.3486(12) 0.1835(8) 0.2356(7) 0.039(3) Uani 1 1 d . . . A 1
H10A H -0.420585 0.176140 0.267657 0.059 Uiso 1 1 calc GR . . A 1
H10B H -0.402000 0.195888 0.194104 0.059 Uiso 1 1 calc GR . . A 1
H10C H -0.277791 0.229585 0.262328 0.059 Uiso 1 1 calc GR . . A 1
C11 C 0.0191(13) 0.1303(7) 0.4171(6) 0.031(3) Uani 1 1 d . . . A 1
C12 C -0.0679(13) 0.1919(7) 0.3997(6) 0.028(3) Uani 1 1 d . . . A 1
C13 C 0.0290(13) 0.2443(7) 0.3780(6) 0.028(3) Uani 1 1 d . . . A 1
C14 C 0.1755(13) 0.2134(8) 0.3820(6) 0.035(3) Uani 1 1 d . . . A 1
C15 C 0.1686(13) 0.1432(8) 0.4060(7) 0.035(3) Uani 1 1 d . . . A 1
C16 C -0.0363(18) 0.0691(9) 0.4505(7) 0.054(4) Uani 1 1 d . . . A 1
H16A H -0.127451 0.040105 0.421540 0.081 Uiso 1 1 calc GR . . A 1
H16B H -0.058271 0.098448 0.499993 0.081 Uiso 1 1 calc GR . . A 1
H16C H 0.040663 0.028822 0.451665 0.081 Uiso 1 1 calc GR . . A 1
C17 C -0.2251(14) 0.2125(9) 0.4198(7) 0.044(3) Uani 1 1 d . . . A 1
H17A H -0.278995 0.234743 0.384219 0.066 Uiso 1 1 calc GR . . A 1
H17B H -0.219738 0.253927 0.468107 0.066 Uiso 1 1 calc GR . . A 1
H17C H -0.278124 0.162094 0.420040 0.066 Uiso 1 1 calc GR . . A 1
C18 C -0.0153(15) 0.3243(8) 0.3662(7) 0.044(3) Uani 1 1 d . . . A 1
H18A H 0.071173 0.350530 0.354064 0.066 Uiso 1 1 calc GR . . A 1
H18B H -0.050133 0.361470 0.410530 0.066 Uiso 1 1 calc GR . . A 1
H18C H -0.095906 0.313234 0.326247 0.066 Uiso 1 1 calc GR . . A 1
C19 C 0.3188(13) 0.2543(9) 0.3730(7) 0.048(4) Uani 1 1 d . . . A 1
H19A H 0.383533 0.211680 0.346491 0.072 Uiso 1 1 calc GR . . A 1
H19B H 0.370347 0.284552 0.420846 0.072 Uiso 1 1 calc GR . . A 1
H19C H 0.295247 0.292964 0.345768 0.072 Uiso 1 1 calc GR . . A 1
C20 C 0.3065(15) 0.1019(9) 0.4274(7) 0.050(4) Uani 1 1 d . . . A 1
H20A H 0.276330 0.056231 0.444124 0.074 Uiso 1 1 calc GR . . A 1
H20B H 0.369869 0.142566 0.466446 0.074 Uiso 1 1 calc GR . . A 1
H20C H 0.362462 0.080144 0.385306 0.074 Uiso 1 1 calc GR . . A 1
C21 C 0.2549(11) 0.1474(7) 0.1562(6) 0.027(2) Uani 1 1 d . . . A 1
C22 C 0.3452(12) 0.0891(7) 0.1137(6) 0.028(2) Uani 1 1 d . . . A 1
C23 C 0.4201(12) 0.1109(7) 0.0625(6) 0.031(3) Uani 1 1 d . . . A 1
H23 H 0.479164 0.071066 0.032445 0.038 Uiso 1 1 calc R . . A 1
C24 C 0.4107(12) 0.1895(7) 0.0544(6) 0.030(3) Uani 1 1 d . . . A 1
C25 C 0.3222(11) 0.2464(7) 0.0991(6) 0.027(2) Uani 1 1 d . . . A 1
H25 H 0.314396 0.300257 0.094635 0.032 Uiso 1 1 calc R . . A 1
C26 C 0.2448(11) 0.2266(7) 0.1504(6) 0.026(2) Uani 1 1 d . . . A 1
C27 C 0.3637(13) 0.0047(7) 0.1227(7) 0.036(3) Uani 1 1 d . . . A 1
H27A H 0.342423 0.007100 0.171522 0.054 Uiso 1 1 calc GR . . A 1
H27B H 0.466568 -0.012306 0.115928 0.054 Uiso 1 1 calc GR . . A 1
H27C H 0.294069 -0.035659 0.086588 0.054 Uiso 1 1 calc GR . . A 1
C28 C 0.4958(14) 0.2124(8) -0.0007(7) 0.040(3) Uani 1 1 d . . . A 1
H28A H 0.447058 0.258038 -0.013451 0.059 Uiso 1 1 calc GR . . A 1
H28B H 0.496059 0.164128 -0.044431 0.059 Uiso 1 1 calc GR . . A 1
H28C H 0.599082 0.229640 0.020325 0.059 Uiso 1 1 calc GR . . A 1
C29 C 0.1511(13) 0.2909(7) 0.1958(6) 0.032(3) Uani 1 1 d . . . A 1
H29A H 0.202088 0.313496 0.245068 0.048 Uiso 1 1 calc GR . . A 1
H29B H 0.053989 0.265504 0.197504 0.048 Uiso 1 1 calc GR . . A 1
H29C H 0.135719 0.335642 0.174525 0.048 Uiso 1 1 calc GR . . A 1
C30 C 0.1459(13) -0.0304(7) 0.2674(7) 0.031(3) Uani 1 1 d . . . A 1
H30A H 0.138456 -0.065550 0.215955 0.037 Uiso 1 1 calc R . . A 1
H30B H 0.252979 -0.013253 0.281624 0.037 Uiso 1 1 calc R . . A 1
C31 C 0.1135(15) -0.0900(8) 0.3099(8) 0.045(3) Uani 1 1 d . . . A 1
H31A H 0.161480 -0.142617 0.289343 0.067 Uiso 1 1 calc GR . . A 1
H31B H 0.005224 -0.100186 0.306544 0.067 Uiso 1 1 calc GR . . A 1
H31C H 0.153218 -0.065043 0.360960 0.067 Uiso 1 1 calc GR . . A 1
C32 C 0.3366(15) 0.3785(8) 0.5814(6) 0.036(3) Uani 1 1 d . . . C 1
C33 C 0.2548(13) 0.3152(8) 0.5965(6) 0.034(3) Uani 1 1 d . . . C 1
C34 C 0.3604(14) 0.2630(7) 0.6175(6) 0.032(3) Uani 1 1 d . . . C 1
C35 C 0.5063(14) 0.2926(8) 0.6140(7) 0.036(3) Uani 1 1 d . . . C 1
C36 C 0.4908(13) 0.3642(8) 0.5917(6) 0.034(3) Uani 1 1 d . . . C 1
C37 C 0.2642(18) 0.4409(9) 0.5490(8) 0.057(4) Uani 1 1 d . . . C 1
H37A H 0.230288 0.487226 0.587751 0.085 Uiso 1 1 calc GR . . C 1
H37B H 0.178435 0.414073 0.514160 0.085 Uiso 1 1 calc GR . . C 1
H37C H 0.337175 0.461638 0.524241 0.085 Uiso 1 1 calc GR . . C 1
C38 C 0.0903(14) 0.2967(9) 0.5792(7) 0.045(3) Uani 1 1 d . . . C 1
H38A H 0.056396 0.267004 0.610720 0.068 Uiso 1 1 calc GR . . C 1
H38B H 0.068385 0.262326 0.528411 0.068 Uiso 1 1 calc GR . . C 1
H38C H 0.038083 0.348827 0.587295 0.068 Uiso 1 1 calc GR . . C 1
C39 C 0.3219(16) 0.1825(8) 0.6301(7) 0.049(3) Uani 1 1 d . . . C 1
H39A H 0.406906 0.146070 0.621372 0.073 Uiso 1 1 calc GR . . C 1
H39B H 0.234213 0.155181 0.596941 0.073 Uiso 1 1 calc GR . . C 1
H39C H 0.299768 0.193893 0.680351 0.073 Uiso 1 1 calc GR . . C 1
C40 C 0.6521(14) 0.2539(9) 0.6256(7) 0.048(3) Uani 1 1 d . . . C 1
H40A H 0.723859 0.267419 0.596114 0.072 Uiso 1 1 calc GR . . C 1
H40B H 0.636384 0.193529 0.611380 0.072 Uiso 1 1 calc GR . . C 1
H40C H 0.691437 0.275340 0.676969 0.072 Uiso 1 1 calc GR . . C 1
C41 C 0.6187(16) 0.4101(9) 0.5716(8) 0.052(4) Uani 1 1 d . . . C 1
H41A H 0.596570 0.468893 0.582467 0.078 Uiso 1 1 calc GR . . C 1
H41B H 0.628561 0.385882 0.519750 0.078 Uiso 1 1 calc GR . . C 1
H41C H 0.712432 0.404786 0.599832 0.078 Uiso 1 1 calc GR . . C 1
C42 C 0.2560(11) 0.4137(7) 0.8492(6) 0.028(2) Uani 1 1 d . . . C 1
C43 C 0.1407(11) 0.3944(7) 0.7883(7) 0.031(3) Uani 1 1 d . . . C 1
C44 C 0.1271(12) 0.4673(7) 0.7668(6) 0.029(3) Uani 1 1 d . . . C 1
C45 C 0.2286(12) 0.5301(7) 0.8141(6) 0.030(3) Uani 1 1 d . . . C 1
C46 C 0.3102(12) 0.4963(7) 0.8639(6) 0.025(2) Uani 1 1 d . . . C 1
C47 C 0.3015(13) 0.3590(8) 0.8936(7) 0.039(3) Uani 1 1 d . . . C 1
H47A H 0.271221 0.301325 0.865872 0.059 Uiso 1 1 calc GR . . C 1
H47B H 0.252767 0.376038 0.938329 0.059 Uiso 1 1 calc GR . . C 1
H47C H 0.410331 0.363651 0.905712 0.059 Uiso 1 1 calc GR . . C 1
C48 C 0.0461(12) 0.3162(8) 0.7612(7) 0.035(3) Uani 1 1 d . . . C 1
H48A H -0.036403 0.322073 0.726488 0.052 Uiso 1 1 calc GR . . C 1
H48B H 0.005589 0.305215 0.802059 0.052 Uiso 1 1 calc GR . . C 1
H48C H 0.107017 0.270072 0.737164 0.052 Uiso 1 1 calc GR . . C 1
C49 C 0.0057(14) 0.4809(9) 0.7129(7) 0.047(4) Uani 1 1 d . . . C 1
H49A H 0.050458 0.487364 0.671258 0.071 Uiso 1 1 calc GR . . C 1
H49B H -0.046807 0.531103 0.736075 0.071 Uiso 1 1 calc GR . . C 1
H49C H -0.065299 0.433075 0.696470 0.071 Uiso 1 1 calc GR . . C 1
C50 C 0.2330(14) 0.6210(7) 0.8200(7) 0.041(3) Uani 1 1 d . . . C 1
H50A H 0.337107 0.640676 0.824190 0.061 Uiso 1 1 calc GR . . C 1
H50B H 0.186857 0.652869 0.863132 0.061 Uiso 1 1 calc GR . . C 1
H50C H 0.177753 0.628221 0.776697 0.061 Uiso 1 1 calc GR . . C 1
C51 C 0.4225(14) 0.5425(8) 0.9261(6) 0.038(3) Uani 1 1 d . . . C 1
H51A H 0.496536 0.504090 0.935673 0.057 Uiso 1 1 calc GR . . C 1
H51B H 0.371378 0.566926 0.969391 0.057 Uiso 1 1 calc GR . . C 1
H51C H 0.473064 0.586623 0.913756 0.057 Uiso 1 1 calc GR . . C 1
C52 C 0.6839(11) 0.3535(7) 0.8416(6) 0.023(2) Uani 1 1 d . . . C 1
C53 C 0.6762(12) 0.2736(6) 0.8466(6) 0.027(2) Uani 1 1 d . . . C 1
C54 C 0.7778(12) 0.2533(7) 0.8966(6) 0.028(2) Uani 1 1 d . . . C 1
H54 H 0.773078 0.198835 0.899953 0.033 Uiso 1 1 calc R . . C 1
C55 C 0.8852(12) 0.3096(7) 0.9414(6) 0.028(2) Uani 1 1 d . . . C 1
C56 C 0.8902(12) 0.3879(7) 0.9325(6) 0.029(3) Uani 1 1 d . . . C 1
H56 H 0.965416 0.427065 0.961673 0.035 Uiso 1 1 calc R . . C 1
C57 C 0.7934(11) 0.4123(7) 0.8842(6) 0.026(2) Uani 1 1 d . . . C 1
C58 C 0.5635(12) 0.2082(7) 0.7995(7) 0.037(3) Uani 1 1 d . . . C 1
H58A H 0.464792 0.232144 0.797989 0.055 Uiso 1 1 calc GR . . C 1
H58B H 0.559034 0.162268 0.819581 0.055 Uiso 1 1 calc GR . . C 1
H58C H 0.593232 0.187456 0.750314 0.055 Uiso 1 1 calc GR . . C 1
C59 C 0.9945(14) 0.2876(8) 0.9966(7) 0.043(3) Uani 1 1 d . . . C 1
H59A H 1.023321 0.337587 1.037783 0.064 Uiso 1 1 calc GR . . C 1
H59B H 1.083820 0.264630 0.973904 0.064 Uiso 1 1 calc GR . . C 1
H59C H 0.946968 0.246365 1.013717 0.064 Uiso 1 1 calc GR . . C 1
C60 C 0.8090(13) 0.4969(7) 0.8764(7) 0.037(3) Uani 1 1 d . . . C 1
H60A H 0.784183 0.493127 0.825385 0.055 Uiso 1 1 calc GR . . C 1
H60B H 0.912246 0.518633 0.892469 0.055 Uiso 1 1 calc GR . . C 1
H60C H 0.740815 0.534280 0.906080 0.055 Uiso 1 1 calc GR . . C 1
C61 C 0.5283(12) 0.5351(6) 0.7336(7) 0.030(3) Uani 1 1 d . . . C 1
H61A H 0.546537 0.568698 0.785459 0.036 Uiso 1 1 calc R . . C 1
H61B H 0.627918 0.518832 0.717693 0.036 Uiso 1 1 calc R . . C 1
C62 C 0.4724(15) 0.5959(8) 0.6935(7) 0.040(3) Uani 1 1 d . . . C 1
H62A H 0.496618 0.575648 0.643331 0.061 Uiso 1 1 calc GR . . C 1
H62B H 0.521248 0.650705 0.717955 0.061 Uiso 1 1 calc GR . . C 1
H62C H 0.363835 0.600127 0.693869 0.061 Uiso 1 1 calc GR . . C 1

loop_
_atom_site_aniso_label
_atom_site_aniso_U_11
_atom_site_aniso_U_22
_atom_site_aniso_U_33
_atom_site_aniso_U_23
_atom_site_aniso_U_13
_atom_site_aniso_U_12
U1 0.0201(2) 0.0217(2) 0.0214(2) 0.00652(18) 0.00255(17) -0.00037(16)
U2 0.0192(2) 0.0229(2) 0.0219(2) 0.00663(18) 0.00121(17) 0.00033(17)
O1 0.027(4) 0.027(4) 0.033(4) 0.009(3) 0.009(3) -0.005(3)
O2 0.020(4) 0.031(4) 0.034(5) 0.016(4) -0.005(3) 0.001(3)
C1 0.026(6) 0.040(7) 0.034(7) 0.008(6) 0.007(5) -0.007(5)
C2 0.035(6) 0.037(7) 0.024(6) 0.012(5) 0.010(5) 0.004(5)
C3 0.026(6) 0.024(6) 0.023(6) 0.007(5) -0.002(5) -0.001(4)
C4 0.028(6) 0.030(6) 0.025(6) 0.011(5) 0.001(5) -0.002(5)
C5 0.026(6) 0.022(6) 0.030(6) 0.003(5) 0.000(5) -0.006(4)
C6 0.040(7) 0.054(9) 0.048(8) 0.022(7) 0.009(6) -0.010(6)
C7 0.040(7) 0.025(6) 0.059(9) 0.024(6) 0.008(6) -0.006(5)
C8 0.042(7) 0.029(7) 0.030(7) -0.002(5) 0.009(5) 0.006(5)
C9 0.039(7) 0.032(7) 0.040(7) 0.018(6) -0.002(6) -0.001(5)
C10 0.018(5) 0.042(7) 0.055(9) 0.014(6) -0.003(5) 0.005(5)
C11 0.039(7) 0.034(7) 0.023(6) 0.011(5) 0.003(5) -0.004(5)
C12 0.037(7) 0.027(6) 0.023(6) 0.009(5) 0.009(5) -0.001(5)
C13 0.039(7) 0.030(6) 0.011(5) -0.001(5) 0.002(5) -0.002(5)
C14 0.035(7) 0.046(8) 0.017(6) 0.001(5) 0.000(5) -0.006(6)
C15 0.032(6) 0.039(7) 0.032(7) 0.009(6) 0.002(5) 0.009(5)
C16 0.088(12) 0.046(9) 0.034(8) 0.017(7) 0.018(7) -0.005(8)
C17 0.044(7) 0.053(9) 0.027(7) 0.000(6) 0.016(6) 0.009(6)
C18 0.056(9) 0.032(7) 0.042(8) 0.010(6) 0.006(6) 0.003(6)
C19 0.030(7) 0.068(10) 0.043(8) 0.017(7) -0.001(6) -0.014(6)
C20 0.055(9) 0.059(9) 0.029(7) 0.007(7) -0.002(6) 0.015(7)
C21 0.023(5) 0.040(7) 0.023(6) 0.019(5) 0.001(4) -0.001(5)
C22 0.028(6) 0.026(6) 0.027(6) 0.004(5) 0.000(5) 0.000(5)
C23 0.027(6) 0.037(7) 0.025(6) 0.003(5) 0.001(5) -0.001(5)
C24 0.032(6) 0.031(6) 0.025(6) 0.006(5) 0.012(5) 0.000(5)
C25 0.023(5) 0.028(6) 0.027(6) 0.009(5) -0.005(5) -0.007(4)
C26 0.021(5) 0.032(6) 0.025(6) 0.009(5) 0.002(4) -0.002(4)
C27 0.033(6) 0.028(6) 0.051(8) 0.016(6) 0.013(6) 0.006(5)
C28 0.049(8) 0.045(8) 0.032(7) 0.019(6) 0.015(6) 0.004(6)
C29 0.036(6) 0.028(6) 0.036(7) 0.013(5) 0.014(5) 0.008(5)
C30 0.038(6) 0.022(6) 0.038(7) 0.019(5) 0.004(5) 0.008(5)
C31 0.049(8) 0.039(8) 0.052(9) 0.021(7) 0.007(7) 0.009(6)
C32 0.051(8) 0.037(7) 0.018(6) 0.008(5) -0.009(5) -0.001(6)
C33 0.026(6) 0.042(7) 0.025(6) 0.005(6) -0.010(5) -0.005(5)
C34 0.044(7) 0.025(6) 0.018(6) -0.001(5) -0.006(5) -0.006(5)
C35 0.043(7) 0.032(7) 0.031(7) 0.007(6) -0.003(6) 0.000(5)
C36 0.034(6) 0.037(7) 0.024(6) 0.002(5) 0.004(5) 0.004(5)
C37 0.079(11) 0.053(9) 0.043(9) 0.024(7) 0.001(8) 0.010(8)
C38 0.045(8) 0.060(9) 0.022(7) 0.003(6) -0.004(6) -0.004(6)
C39 0.058(9) 0.043(8) 0.036(8) 0.000(6) 0.007(7) -0.001(7)
C40 0.043(8) 0.059(9) 0.042(8) 0.013(7) 0.011(6) 0.019(7)
C41 0.053(9) 0.056(9) 0.047(9) 0.012(7) 0.019(7) -0.012(7)
C42 0.017(5) 0.030(6) 0.034(7) 0.008(5) -0.003(5) 0.000(4)
C43 0.019(5) 0.032(6) 0.045(7) 0.015(6) 0.007(5) 0.003(5)
C44 0.027(6) 0.025(6) 0.036(7) 0.014(5) -0.006(5) 0.004(5)
C45 0.028(6) 0.024(6) 0.039(7) 0.011(5) 0.008(5) 0.008(5)
C46 0.026(6) 0.021(6) 0.025(6) 0.001(5) 0.001(5) -0.007(4)
C47 0.035(7) 0.045(8) 0.048(8) 0.027(7) 0.015(6) 0.008(6)
C48 0.023(6) 0.046(8) 0.034(7) 0.009(6) 0.007(5) -0.004(5)
C49 0.034(7) 0.073(10) 0.033(7) 0.013(7) 0.004(6) 0.016(7)
C50 0.046(7) 0.033(7) 0.041(8) 0.008(6) 0.009(6) 0.012(6)
C51 0.041(7) 0.041(7) 0.027(7) 0.005(6) 0.002(5) -0.006(6)
C52 0.019(5) 0.029(6) 0.021(6) 0.007(5) 0.007(4) 0.007(4)
C53 0.033(6) 0.017(5) 0.030(6) 0.004(5) 0.007(5) -0.004(4)
C54 0.029(6) 0.031(6) 0.027(6) 0.014(5) 0.006(5) 0.004(5)
C55 0.025(6) 0.025(6) 0.036(7) 0.014(5) 0.004(5) -0.002(4)
C56 0.021(5) 0.025(6) 0.036(7) 0.003(5) -0.001(5) 0.001(4)
C57 0.019(5) 0.024(6) 0.028(6) 0.001(5) 0.001(4) 0.001(4)
C58 0.027(6) 0.030(7) 0.054(8) 0.014(6) 0.000(6) -0.010(5)
C59 0.048(8) 0.042(8) 0.039(8) 0.020(6) -0.012(6) 0.013(6)
C60 0.035(6) 0.029(7) 0.049(8) 0.019(6) -0.009(6) 0.000(5)
C61 0.028(6) 0.015(5) 0.045(7) 0.007(5) 0.006(5) -0.009(4)
C62 0.052(8) 0.042(8) 0.032(7) 0.019(6) 0.005(6) 0.001(6)

loop_
_atom_type_symbol
_atom_type_description
_atom_type_scat_dispersion_real
_atom_type_scat_dispersion_imag
_atom_type_scat_source
C C 0.0033 0.0016 'International Tables Vol C Tables 4.2.6.8 and 6.1.1.4'
H H 0.0000 0.0000 'International Tables Vol C Tables 4.2.6.8 and 6.1.1.4'
O O 0.0106 0.0060 'International Tables Vol C Tables 4.2.6.8 and 6.1.1.4'
U U -9.6767 9.6646 'International Tables Vol C Tables 4.2.6.8 and 6.1.1.4'

loop_
_geom_angle_atom_site_label_1
_geom_angle_atom_site_label_2
_geom_angle_atom_site_label_3
_geom_angle
_geom_angle_site_symmetry_1
_geom_angle_site_symmetry_3
_geom_angle_publ_flag
O1 U1 C1 132.0(3) . . ?
O1 U1 C2 113.8(3) . . ?
O1 U1 C3 86.0(3) . . ?
O1 U1 C4 83.8(3) . . ?
O1 U1 C5 110.8(3) . . ?
O1 U1 C11 131.6(3) . . ?
O1 U1 C12 128.5(3) . . ?
O1 U1 C13 98.9(3) . . ?
O1 U1 C14 84.8(3) . . ?
O1 U1 C15 103.4(3) . . ?
O1 U1 C30 92.2(3) . . ?
C1 U1 C2 29.8(3) . . ?
C1 U1 C11 95.4(3) . . ?
C1 U1 C12 86.7(3) . . ?
C1 U1 C13 108.8(3) . . ?
C1 U1 C15 124.4(4) . . ?
C2 U1 C11 113.1(3) . . ?
C2 U1 C12 114.0(3) . . ?
C3 U1 C1 49.1(3) . . ?
C3 U1 C2 29.4(3) . . ?
C3 U1 C11 142.1(3) . . ?
C3 U1 C12 134.2(3) . . ?
C3 U1 C13 144.1(3) . . ?
C3 U1 C15 163.2(3) . . ?
C4 U1 C1 49.3(3) . . ?
C4 U1 C2 49.0(3) . . ?
C4 U1 C3 29.9(3) . . ?
C4 U1 C11 138.3(3) . . ?
C4 U1 C12 114.8(3) . . ?
C4 U1 C13 114.8(3) . . ?
C4 U1 C14 139.2(4) . . ?
C4 U1 C15 162.8(3) . . ?
C5 U1 C1 30.1(3) . . ?
C5 U1 C2 49.6(3) . . ?
C5 U1 C3 49.8(3) . . ?
C5 U1 C4 30.3(3) . . ?
C5 U1 C11 108.0(3) . . ?
C5 U1 C12 86.7(3) . . ?
C5 U1 C13 96.2(3) . . ?
C5 U1 C14 126.0(4) . . ?
C5 U1 C15 134.9(3) . . ?
C12 U1 C11 29.3(3) . . ?
C13 U1 C2 138.6(3) . . ?
C13 U1 C11 48.8(3) . . ?
C13 U1 C12 29.8(3) . . ?
C13 U1 C15 49.2(3) . . ?
C14 U1 C1 135.5(4) . . ?
C14 U1 C2 161.4(3) . . ?
C14 U1 C3 166.9(3) . . ?
C14 U1 C11 48.7(3) . . ?
C14 U1 C12 48.9(3) . . ?
C14 U1 C13 29.9(3) . . ?
C14 U1 C15 29.8(4) . . ?
C15 U1 C2 136.1(4) . . ?
C15 U1 C11 29.3(3) . . ?
C15 U1 C12 48.6(3) . . ?
C30 U1 C1 100.0(4) . . ?
C30 U1 C2 77.4(4) . . ?
C30 U1 C3 87.1(4) . . ?
C30 U1 C4 117.0(4) . . ?
C30 U1 C5 126.8(4) . . ?
C30 U1 C11 86.9(4) . . ?
C30 U1 C12 115.9(4) . . ?
C30 U1 C13 127.9(4) . . ?
C30 U1 C14 102.5(4) . . ?
C30 U1 C15 78.7(4) . . ?
O2 U2 C32 131.6(3) . . ?
O2 U2 C33 128.6(3) . . ?
O2 U2 C34 99.0(3) . . ?
O2 U2 C35 84.7(3) . . ?
O2 U2 C36 103.3(3) . . ?
O2 U2 C42 83.2(3) . . ?
O2 U2 C43 110.3(3) . . ?
O2 U2 C44 131.9(3) . . ?
O2 U2 C45 113.9(3) . . ?
O2 U2 C46 85.6(3) . . ?
O2 U2 C61 92.9(3) . . ?
C33 U2 C32 29.4(4) . . ?
C34 U2 C32 48.7(4) . . ?
C34 U2 C33 29.7(3) . . ?
C34 U2 C35 29.9(3) . . ?
C34 U2 C36 48.9(4) . . ?
C34 U2 C42 115.5(3) . . ?
C34 U2 C44 108.8(4) . . ?
C34 U2 C45 138.5(4) . . ?
C34 U2 C46 144.6(3) . . ?
C35 U2 C32 48.8(4) . . ?
C35 U2 C33 49.1(4) . . ?
C35 U2 C36 29.7(3) . . ?
C35 U2 C45 161.4(3) . . ?
C35 U2 C46 166.8(3) . . ?
C36 U2 C32 29.3(3) . . ?
C36 U2 C33 48.6(4) . . ?
C42 U2 C32 139.2(4) . . ?
C42 U2 C33 115.6(3) . . ?
C42 U2 C35 139.4(4) . . ?
C42 U2 C36 163.4(3) . . ?
C42 U2 C44 49.7(3) . . ?
C42 U2 C45 49.0(3) . . ?
C42 U2 C46 29.8(3) . . ?
C43 U2 C32 108.6(4) . . ?
C43 U2 C33 87.0(4) . . ?
C43 U2 C34 96.5(4) . . ?
C43 U2 C35 126.2(4) . . ?
C43 U2 C36 135.3(4) . . ?
C43 U2 C42 30.6(3) . . ?
C43 U2 C44 30.2(3) . . ?
C43 U2 C45 49.5(3) . . ?
C43 U2 C46 49.9(3) . . ?
C44 U2 C32 95.6(4) . . ?
C44 U2 C33 86.7(3) . . ?
C44 U2 C35 135.6(3) . . ?
C44 U2 C36 124.6(3) . . ?
C44 U2 C45 29.8(3) . . ?
C44 U2 C46 49.5(3) . . ?
C45 U2 C32 113.0(4) . . ?
C45 U2 C33 113.8(3) . . ?
C45 U2 C36 136.2(3) . . ?
C46 U2 C32 142.4(4) . . ?
C46 U2 C33 134.7(3) . . ?
C46 U2 C36 163.3(3) . . ?
C46 U2 C45 29.7(3) . . ?
C61 U2 C32 86.1(4) . . ?
C61 U2 C33 115.2(4) . . ?
C61 U2 C34 127.4(4) . . ?
C61 U2 C35 102.4(4) . . ?
C61 U2 C36 78.5(4) . . ?
C61 U2 C42 116.8(4) . . ?
C61 U2 C43 126.7(4) . . ?
C61 U2 C44 99.8(4) . . ?
C61 U2 C45 77.4(4) . . ?
C61 U2 C46 87.1(4) . . ?
C21 O1 U1 168.8(7) . . ?
C52 O2 U2 168.7(7) . . ?
C2 C1 U1 75.9(6) . . ?
C2 C1 C5 108.2(10) . . ?
C2 C1 C6 124.0(11) . . ?
C5 C1 U1 73.8(6) . . ?
C5 C1 C6 127.3(11) . . ?
C6 C1 U1 122.4(8) . . ?
C1 C2 U1 74.3(7) . . ?
C1 C2 C7 125.7(10) . . ?
C3 C2 U1 74.2(6) . . ?
C3 C2 C1 108.1(10) . . ?
C3 C2 C7 125.3(10) . . ?
C7 C2 U1 125.8(8) . . ?
C2 C3 U1 76.5(7) . . ?
C2 C3 C4 108.3(10) . . ?
C2 C3 C8 125.8(10) . . ?
C4 C3 U1 74.4(6) . . ?
C4 C3 C8 125.5(10) . . ?
C8 C3 U1 120.6(7) . . ?
C3 C4 U1 75.7(6) . . ?
C3 C4 C5 108.5(10) . . ?
C3 C4 C9 125.5(10) . . ?
C5 C4 U1 74.8(6) . . ?
C5 C4 C9 125.9(10) . . ?
C9 C4 U1 119.7(7) . . ?
C1 C5 U1 76.0(6) . . ?
C1 C5 C4 106.8(10) . . ?
C1 C5 C10 127.3(10) . . ?
C4 C5 U1 74.9(6) . . ?
C4 C5 C10 125.4(10) . . ?
C10 C5 U1 120.7(7) . . ?
C1 C6 H6A 109.5 . . ?
C1 C6 H6B 109.5 . . ?
C1 C6 H6C 109.5 . . ?
H6A C6 H6B 109.5 . . ?
H6A C6 H6C 109.5 . . ?
H6B C6 H6C 109.5 . . ?
C2 C7 H7A 109.5 . . ?
C2 C7 H7B 109.5 . . ?
C2 C7 H7C 109.5 . . ?
H7A C7 H7B 109.5 . . ?
H7A C7 H7C 109.5 . . ?
H7B C7 H7C 109.5 . . ?
C3 C8 H8A 109.5 . . ?
C3 C8 H8B 109.5 . . ?
C3 C8 H8C 109.5 . . ?
H8A C8 H8B 109.5 . . ?
H8A C8 H8C 109.5 . . ?
H8B C8 H8C 109.5 . . ?
C4 C9 H9A 109.5 . . ?
C4 C9 H9B 109.5 . . ?
C4 C9 H9C 109.5 . . ?
H9A C9 H9B 109.5 . . ?
H9A C9 H9C 109.5 . . ?
H9B C9 H9C 109.5 . . ?
C5 C10 H10A 109.5 . . ?
C5 C10 H10B 109.5 . . ?
C5 C10 H10C 109.5 . . ?
H10A C10 H10B 109.5 . . ?
H10A C10 H10C 109.5 . . ?
H10B C10 H10C 109.5 . . ?
C12 C11 U1 74.9(6) . . ?
C12 C11 C16 125.0(12) . . ?
C15 C11 U1 74.1(7) . . ?
C15 C11 C12 108.4(10) . . ?
C15 C11 C16 126.2(12) . . ?
C16 C11 U1 123.0(8) . . ?
C11 C12 U1 75.8(7) . . ?
C11 C12 C13 108.1(10) . . ?
C11 C12 C17 125.1(10) . . ?
C13 C12 U1 74.0(6) . . ?
C13 C12 C17 124.9(11) . . ?
C17 C12 U1 128.5(8) . . ?
C12 C13 U1 76.3(6) . . ?
C12 C13 C18 124.4(11) . . ?
C14 C13 U1 74.3(6) . . ?
C14 C13 C12 107.1(11) . . ?
C14 C13 C18 127.7(11) . . ?
C18 C13 U1 123.2(8) . . ?
C13 C14 U1 75.8(6) . . ?
C13 C14 C19 126.6(12) . . ?
C15 C14 U1 76.2(7) . . ?
C15 C14 C13 108.3(10) . . ?
C15 C14 C19 124.5(12) . . ?
C19 C14 U1 120.8(8) . . ?
C11 C15 U1 76.7(7) . . ?
C11 C15 C14 108.0(10) . . ?
C11 C15 C20 128.2(12) . . ?
C14 C15 U1 74.0(7) . . ?
C14 C15 C20 123.0(12) . . ?
C20 C15 U1 123.3(8) . . ?
C11 C16 H16A 109.5 . . ?
C11 C16 H16B 109.5 . . ?
C11 C16 H16C 109.5 . . ?
H16A C16 H16B 109.5 . . ?
H16A C16 H16C 109.5 . . ?
H16B C16 H16C 109.5 . . ?
C12 C17 H17A 109.5 . . ?
C12 C17 H17B 109.5 . . ?
C12 C17 H17C 109.5 . . ?
H17A C17 H17B 109.5 . . ?
H17A C17 H17C 109.5 . . ?
H17B C17 H17C 109.5 . . ?
C13 C18 H18A 109.5 . . ?
C13 C18 H18B 109.5 . . ?
C13 C18 H18C 109.5 . . ?
H18A C18 H18B 109.5 . . ?
H18A C18 H18C 109.5 . . ?
H18B C18 H18C 109.5 . . ?
C14 C19 H19A 109.5 . . ?
C14 C19 H19B 109.5 . . ?
C14 C19 H19C 109.5 . . ?
H19A C19 H19B 109.5 . . ?
H19A C19 H19C 109.5 . . ?
H19B C19 H19C 109.5 . . ?
C15 C20 H20A 109.5 . . ?
C15 C20 H20B 109.5 . . ?
C15 C20 H20C 109.5 . . ?
H20A C20 H20B 109.5 . . ?
H20A C20 H20C 109.5 . . ?
H20B C20 H20C 109.5 . . ?
O1 C21 C22 118.9(10) . . ?
O1 C21 C26 120.1(10) . . ?
C26 C21 C22 120.9(10) . . ?
C21 C22 C23 118.5(10) . . ?
C21 C22 C27 121.3(10) . . ?
C23 C22 C27 120.2(10) . . ?
C22 C23 H23 119.0 . . ?
C24 C23 C22 122.0(11) . . ?
C24 C23 H23 119.0 . . ?
C23 C24 C25 117.5(10) . . ?
C23 C24 C28 121.1(10) . . ?
C25 C24 C28 121.4(10) . . ?
C24 C25 H25 118.9 . . ?
C24 C25 C26 122.1(10) . . ?
C26 C25 H25 118.9 . . ?
C21 C26 C25 118.8(10) . . ?
C21 C26 C29 122.3(10) . . ?
C25 C26 C29 118.9(10) . . ?
C22 C27 H27A 109.5 . . ?
C22 C27 H27B 109.5 . . ?
C22 C27 H27C 109.5 . . ?
H27A C27 H27B 109.5 . . ?
H27A C27 H27C 109.5 . . ?
H27B C27 H27C 109.5 . . ?
C24 C28 H28A 109.5 . . ?
C24 C28 H28B 109.5 . . ?
C24 C28 H28C 109.5 . . ?
H28A C28 H28B 109.5 . . ?
H28A C28 H28C 109.5 . . ?
H28B C28 H28C 109.5 . . ?
C26 C29 H29A 109.5 . . ?
C26 C29 H29B 109.5 . . ?
C26 C29 H29C 109.5 . . ?
H29A C29 H29B 109.5 . . ?
H29A C29 H29C 109.5 . . ?
H29B C29 H29C 109.5 . . ?
U1 C30 H30A 105.3 . . ?
U1 C30 H30B 105.3 . . ?
H30A C30 H30B 106.0 . . ?
C31 C30 U1 128.2(8) . . ?
C31 C30 H30A 105.3 . . ?
C31 C30 H30B 105.3 . . ?
C30 C31 H31A 109.5 . . ?
C30 C31 H31B 109.5 . . ?
C30 C31 H31C 109.5 . . ?
H31A C31 H31B 109.5 . . ?
H31A C31 H31C 109.5 . . ?
H31B C31 H31C 109.5 . . ?
C33 C32 U2 74.8(6) . . ?
C33 C32 C37 123.6(12) . . ?
C36 C32 U2 74.8(6) . . ?
C36 C32 C33 108.2(10) . . ?
C36 C32 C37 127.6(12) . . ?
C37 C32 U2 123.5(9) . . ?
C32 C33 U2 75.8(6) . . ?
C32 C33 C38 126.1(11) . . ?
C34 C33 U2 73.1(6) . . ?
C34 C33 C32 107.4(10) . . ?
C34 C33 C38 125.4(12) . . ?
C38 C33 U2 126.0(8) . . ?
C33 C34 U2 77.2(7) . . ?
C33 C34 C35 108.6(11) . . ?
C33 C34 C39 125.0(11) . . ?
C35 C34 U2 75.6(7) . . ?
C35 C34 C39 125.8(12) . . ?
C39 C34 U2 120.6(8) . . ?
C34 C35 U2 74.5(7) . . ?
C34 C35 C36 107.5(11) . . ?
C34 C35 C40 127.8(12) . . ?
C36 C35 U2 76.6(7) . . ?
C36 C35 C40 124.6(12) . . ?
C40 C35 U2 118.5(8) . . ?
C32 C36 U2 76.0(7) . . ?
C32 C36 C35 108.3(11) . . ?
C32 C36 C41 125.9(12) . . ?
C35 C36 U2 73.7(7) . . ?
C35 C36 C41 125.2(11) . . ?
C41 C36 U2 123.1(8) . . ?
C32 C37 H37A 109.5 . . ?
C32 C37 H37B 109.5 . . ?
C32 C37 H37C 109.5 . . ?
H37A C37 H37B 109.5 . . ?
H37A C37 H37C 109.5 . . ?
H37B C37 H37C 109.5 . . ?
C33 C38 H38A 109.5 . . ?
C33 C38 H38B 109.5 . . ?
C33 C38 H38C 109.5 . . ?
H38A C38 H38B 109.5 . . ?
H38A C38 H38C 109.5 . . ?
H38B C38 H38C 109.5 . . ?
C34 C39 H39A 109.5 . . ?
C34 C39 H39B 109.5 . . ?
C34 C39 H39C 109.5 . . ?
H39A C39 H39B 109.5 . . ?
H39A C39 H39C 109.5 . . ?
H39B C39 H39C 109.5 . . ?
C35 C40 H40A 109.5 . . ?
C35 C40 H40B 109.5 . . ?
C35 C40 H40C 109.5 . . ?
H40A C40 H40B 109.5 . . ?
H40A C40 H40C 109.5 . . ?
H40B C40 H40C 109.5 . . ?
C36 C41 H41A 109.5 . . ?
C36 C41 H41B 109.5 . . ?
C36 C41 H41C 109.5 . . ?
H41A C41 H41B 109.5 . . ?
H41A C41 H41C 109.5 . . ?
H41B C41 H41C 109.5 . . ?
C43 C42 U2 74.5(6) . . ?
C43 C42 C47 126.2(10) . . ?
C46 C42 U2 76.0(6) . . ?
C46 C42 C43 108.5(10) . . ?
C46 C42 C47 125.1(10) . . ?
C47 C42 U2 119.9(7) . . ?
C42 C43 U2 74.9(6) . . ?
C42 C43 C48 124.5(10) . . ?
C44 C43 U2 75.1(6) . . ?
C44 C43 C42 106.6(10) . . ?
C44 C43 C48 128.5(10) . . ?
C48 C43 U2 120.9(8) . . ?
C43 C44 U2 74.7(6) . . ?
C43 C44 C49 125.5(11) . . ?
C45 C44 U2 76.9(6) . . ?
C45 C44 C43 108.6(9) . . ?
C45 C44 C49 124.9(10) . . ?
C49 C44 U2 123.8(8) . . ?
C44 C45 U2 73.3(6) . . ?
C44 C45 C46 108.2(9) . . ?
C44 C45 C50 126.6(10) . . ?
C46 C45 U2 74.2(6) . . ?
C46 C45 C50 124.4(10) . . ?
C50 C45 U2 126.2(8) . . ?
C42 C46 U2 74.2(6) . . ?
C42 C46 C45 108.0(9) . . ?
C42 C46 C51 125.5(10) . . ?
C45 C46 U2 76.1(6) . . ?
C45 C46 C51 126.1(10) . . ?
C51 C46 U2 120.5(7) . . ?
C42 C47 H47A 109.5 . . ?
C42 C47 H47B 109.5 . . ?
C42 C47 H47C 109.5 . . ?
H47A C47 H47B 109.5 . . ?
H47A C47 H47C 109.5 . . ?
H47B C47 H47C 109.5 . . ?
C43 C48 H48A 109.5 . . ?
C43 C48 H48B 109.5 . . ?
C43 C48 H48C 109.5 . . ?
H48A C48 H48B 109.5 . . ?
H48A C48 H48C 109.5 . . ?
H48B C48 H48C 109.5 . . ?
C44 C49 H49A 109.5 . . ?
C44 C49 H49B 109.5 . . ?
C44 C49 H49C 109.5 . . ?
H49A C49 H49B 109.5 . . ?
H49A C49 H49C 109.5 . . ?
H49B C49 H49C 109.5 . . ?
C45 C50 H50A 109.5 . . ?
C45 C50 H50B 109.5 . . ?
C45 C50 H50C 109.5 . . ?
H50A C50 H50B 109.5 . . ?
H50A C50 H50C 109.5 . . ?
H50B C50 H50C 109.5 . . ?
C46 C51 H51A 109.5 . . ?
C46 C51 H51B 109.5 . . ?
C46 C51 H51C 109.5 . . ?
H51A C51 H51B 109.5 . . ?
H51A C51 H51C 109.5 . . ?
H51B C51 H51C 109.5 . . ?
O2 C52 C53 119.8(9) . . ?
O2 C52 C57 118.9(9) . . ?
C53 C52 C57 121.3(10) . . ?
C52 C53 C58 122.5(10) . . ?
C54 C53 C52 118.7(10) . . ?
C54 C53 C58 118.7(10) . . ?
C53 C54 H54 118.9 . . ?
C55 C54 C53 122.3(10) . . ?
C55 C54 H54 118.9 . . ?
C54 C55 C56 116.4(10) . . ?
C54 C55 C59 122.1(10) . . ?
C56 C55 C59 121.5(10) . . ?
C55 C56 H56 117.8 . . ?
C57 C56 C55 124.5(10) . . ?
C57 C56 H56 117.8 . . ?
C52 C57 C60 122.0(10) . . ?
C56 C57 C52 116.8(10) . . ?
C56 C57 C60 121.2(10) . . ?
C53 C58 H58A 109.5 . . ?
C53 C58 H58B 109.5 . . ?
C53 C58 H58C 109.5 . . ?
H58A C58 H58B 109.5 . . ?
H58A C58 H58C 109.5 . . ?
H58B C58 H58C 109.5 . . ?
C55 C59 H59A 109.5 . . ?
C55 C59 H59B 109.5 . . ?
C55 C59 H59C 109.5 . . ?
H59A C59 H59B 109.5 . . ?
H59A C59 H59C 109.5 . . ?
H59B C59 H59C 109.5 . . ?
C57 C60 H60A 109.5 . . ?
C57 C60 H60B 109.5 . . ?
C57 C60 H60C 109.5 . . ?
H60A C60 H60B 109.5 . . ?
H60A C60 H60C 109.5 . . ?
H60B C60 H60C 109.5 . . ?
U2 C61 H61A 105.6 . . ?
U2 C61 H61B 105.6 . . ?
H61A C61 H61B 106.1 . . ?
C62 C61 U2 126.9(8) . . ?
C62 C61 H61A 105.6 . . ?
C62 C61 H61B 105.6 . . ?
C61 C62 H62A 109.5 . . ?
C61 C62 H62B 109.5 . . ?
C61 C62 H62C 109.5 . . ?
H62A C62 H62B 109.5 . . ?
H62A C62 H62C 109.5 . . ?
H62B C62 H62C 109.5 . . ?

loop_
_geom_bond_atom_site_label_1
_geom_bond_atom_site_label_2
_geom_bond_distance
_geom_bond_site_symmetry_2
_geom_bond_publ_flag
U1 O1 2.133(7) . ?
U1 C1 2.755(11) . ?
U1 C2 2.775(12) . ?
U1 C3 2.746(10) . ?
U1 C4 2.729(11) . ?
U1 C5 2.727(11) . ?
U1 C11 2.806(11) . ?
U1 C12 2.796(11) . ?
U1 C13 2.766(11) . ?
U1 C14 2.746(11) . ?
U1 C15 2.774(12) . ?
U1 C30 2.421(10) . ?
U2 O2 2.128(7) . ?
U2 C32 2.808(11) . ?
U2 C33 2.795(11) . ?
U2 C34 2.742(11) . ?
U2 C35 2.756(13) . ?
U2 C36 2.792(12) . ?
U2 C42 2.745(11) . ?
U2 C43 2.740(11) . ?
U2 C44 2.746(11) . ?
U2 C45 2.791(11) . ?
U2 C46 2.767(11) . ?
U2 C61 2.422(10) . ?
O1 C21 1.355(12) . ?
O2 C52 1.370(12) . ?
C1 C2 1.423(16) . ?
C1 C5 1.425(16) . ?
C1 C6 1.528(16) . ?
C2 C3 1.401(15) . ?
C2 C7 1.526(15) . ?
C3 C4 1.413(15) . ?
C3 C8 1.503(15) . ?
C4 C5 1.426(15) . ?
C4 C9 1.494(15) . ?
C5 C10 1.499(16) . ?
C6 H6A 0.9800 . ?
C6 H6B 0.9800 . ?
C6 H6C 0.9800 . ?
C7 H7A 0.9800 . ?
C7 H7B 0.9800 . ?
C7 H7C 0.9800 . ?
C8 H8A 0.9800 . ?
C8 H8B 0.9800 . ?
C8 H8C 0.9800 . ?
C9 H9A 0.9800 . ?
C9 H9B 0.9800 . ?
C9 H9C 0.9800 . ?
C10 H10A 0.9800 . ?
C10 H10B 0.9800 . ?
C10 H10C 0.9800 . ?
C11 C12 1.415(16) . ?
C11 C15 1.410(16) . ?
C11 C16 1.498(16) . ?
C12 C13 1.429(16) . ?
C12 C17 1.519(16) . ?
C13 C14 1.424(16) . ?
C13 C18 1.498(16) . ?
C14 C15 1.418(17) . ?
C14 C19 1.512(16) . ?
C15 C20 1.514(16) . ?
C16 H16A 0.9800 . ?
C16 H16B 0.9800 . ?
C16 H16C 0.9800 . ?
C17 H17A 0.9800 . ?
C17 H17B 0.9800 . ?
C17 H17C 0.9800 . ?
C18 H18A 0.9800 . ?
C18 H18B 0.9800 . ?
C18 H18C 0.9800 . ?
C19 H19A 0.9800 . ?
C19 H19B 0.9800 . ?
C19 H19C 0.9800 . ?
C20 H20A 0.9800 . ?
C20 H20B 0.9800 . ?
C20 H20C 0.9800 . ?
C21 C22 1.400(15) . ?
C21 C26 1.390(15) . ?
C22 C23 1.401(16) . ?
C22 C27 1.509(15) . ?
C23 H23 0.9500 . ?
C23 C24 1.396(16) . ?
C24 C25 1.397(15) . ?
C24 C28 1.525(15) . ?
C25 H25 0.9500 . ?
C25 C26 1.397(15) . ?
C26 C29 1.497(15) . ?
C27 H27A 0.9800 . ?
C27 H27B 0.9800 . ?
C27 H27C 0.9800 . ?
C28 H28A 0.9800 . ?
C28 H28B 0.9800 . ?
C28 H28C 0.9800 . ?
C29 H29A 0.9800 . ?
C29 H29B 0.9800 . ?
C29 H29C 0.9800 . ?
C30 H30A 0.9900 . ?
C30 H30B 0.9900 . ?
C30 C31 1.543(16) . ?
C31 H31A 0.9800 . ?
C31 H31B 0.9800 . ?
C31 H31C 0.9800 . ?
C32 C33 1.423(17) . ?
C32 C36 1.414(16) . ?
C32 C37 1.515(17) . ?
C33 C34 1.419(16) . ?
C33 C38 1.493(16) . ?
C34 C35 1.419(17) . ?
C34 C39 1.511(17) . ?
C35 C36 1.420(17) . ?
C35 C40 1.499(17) . ?
C36 C41 1.536(17) . ?
C37 H37A 0.9800 . ?
C37 H37B 0.9800 . ?
C37 H37C 0.9800 . ?
C38 H38A 0.9800 . ?
C38 H38B 0.9800 . ?
C38 H38C 0.9800 . ?
C39 H39A 0.9800 . ?
C39 H39B 0.9800 . ?
C39 H39C 0.9800 . ?
C40 H40A 0.9800 . ?
C40 H40B 0.9800 . ?
C40 H40C 0.9800 . ?
C41 H41A 0.9800 . ?
C41 H41B 0.9800 . ?
C41 H41C 0.9800 . ?
C42 C43 1.449(15) . ?
C42 C46 1.415(15) . ?
C42 C47 1.492(15) . ?
C43 C44 1.430(15) . ?
C43 C48 1.491(16) . ?
C44 C45 1.423(15) . ?
C44 C49 1.508(15) . ?
C45 C46 1.425(15) . ?
C45 C50 1.511(16) . ?
C46 C51 1.501(15) . ?
C47 H47A 0.9800 . ?
C47 H47B 0.9800 . ?
C47 H47C 0.9800 . ?
C48 H48A 0.9800 . ?
C48 H48B 0.9800 . ?
C48 H48C 0.9800 . ?
C49 H49A 0.9800 . ?
C49 H49B 0.9800 . ?
C49 H49C 0.9800 . ?
C50 H50A 0.9800 . ?
C50 H50B 0.9800 . ?
C50 H50C 0.9800 . ?
C51 H51A 0.9800 . ?
C51 H51B 0.9800 . ?
C51 H51C 0.9800 . ?
C52 C53 1.394(14) . ?
C52 C57 1.400(14) . ?
C53 C54 1.394(15) . ?
C53 C58 1.505(15) . ?
C54 H54 0.9500 . ?
C54 C55 1.380(15) . ?
C55 C56 1.398(15) . ?
C55 C59 1.521(15) . ?
C56 H56 0.9500 . ?
C56 C57 1.379(15) . ?
C57 C60 1.502(15) . ?
C58 H58A 0.9800 . ?
C58 H58B 0.9800 . ?
C58 H58C 0.9800 . ?
C59 H59A 0.9800 . ?
C59 H59B 0.9800 . ?
C59 H59C 0.9800 . ?
C60 H60A 0.9800 . ?
C60 H60B 0.9800 . ?
C60 H60C 0.9800 . ?
C61 H61A 0.9900 . ?
C61 H61B 0.9900 . ?
C61 C62 1.539(16) . ?
C62 H62A 0.9800 . ?
C62 H62B 0.9800 . ?
C62 H62C 0.9800 . ?
